data_7118590
loop_
_publ_author_name
'Banerjee, Aparna'
'Nandi, Shyamapada'
'Nasa, Parveen'
'Vaidhyanathan, Ramanathan'

_publ_section_title
;
 Enhancing the carbon capture capacities of a rigid ultra-microporous MOF
 through gate-opening at low CO2 pressures assisted by swiveling oxalate
 pillars.
;
_journal_issue 9
_journal_name_full 'Chemical communications (Cambridge, England)'
_journal_page_first 1851
_journal_page_last 1854
_journal_paper_doi 10.1039/c5cc08172f
_journal_volume 52
_journal_year 2016
_chemical_formula_moiety Zn2(C2O4)(C2H3N4)2
_chemical_formula_sum 'C6 H5 N8 O4 Zn2'
_chemical_formula_weight 383.92
_chemical_name_common 'Zinc aminotriazolato oxalate'
_chemical_name_systematic 'Zinc aminotriazolato oxalate'
_space_group_crystal_system monoclinic
_space_group_IT_number 14
_space_group_name_Hall '-P 2yn'
_space_group_name_H-M_alt 'P 1 21/n 1'
_symmetry_space_group_name_Hall '-P 2yn'
_symmetry_space_group_name_H-M 'P 1 21/n 1'
_atom_sites_solution_hydrogens geom
_audit_creation_method SHELXL-2014/6
_audit_update_record
;
2015-11-24 deposited with the CCDC.
2015-12-01 downloaded from the CCDC.
;
_cell_angle_alpha 90
_cell_angle_beta 105.360(5)
_cell_angle_gamma 90
_cell_formula_units_Z 4
_cell_length_a 8.9818(10)
_cell_length_b 13.8656(13)
_cell_length_c 12.4104(12)
_cell_measurement_reflns_used 9947
_cell_measurement_temperature 100(2)
_cell_measurement_theta_max 73.21
_cell_measurement_theta_min 3.19
_cell_volume 1490.4(3)
_computing_cell_refinement 'Bruker SAINT'
_computing_data_collection 'Bruker APEX2'
_computing_data_reduction 'Bruker SAINT'
_computing_molecular_graphics 'Bruker SHELXTL'
_computing_publication_material 'Bruker SHELXTL'
_computing_structure_refinement 'SHELXL-2014/6 (Sheldrick, 2014)'
_computing_structure_solution 'SHELXS-97 (Sheldrick 2008)'
_diffrn_ambient_temperature 100(2)
_diffrn_measured_fraction_theta_full 0.999
_diffrn_measured_fraction_theta_max 0.969
_diffrn_measurement_device_type 'D8 Venture APEX-II'
_diffrn_measurement_method 'CMOS-Photon 100'
_diffrn_radiation_monochromator Micro-focus
_diffrn_radiation_source Micro-focus
_diffrn_radiation_type CuK\a
_diffrn_radiation_wavelength 1.54178
_diffrn_reflns_av_R_equivalents 0.0902
_diffrn_reflns_av_unetI/netI 0.0536
_diffrn_reflns_laue_measured_fraction_full 0.999
_diffrn_reflns_laue_measured_fraction_max 0.969
_diffrn_reflns_limit_h_max 10
_diffrn_reflns_limit_h_min -11
_diffrn_reflns_limit_k_max 17
_diffrn_reflns_limit_k_min -17
_diffrn_reflns_limit_l_max 15
_diffrn_reflns_limit_l_min -15
_diffrn_reflns_number 19147
_diffrn_reflns_point_group_measured_fraction_full 0.999
_diffrn_reflns_point_group_measured_fraction_max 0.969
_diffrn_reflns_theta_full 67.679
_diffrn_reflns_theta_max 74.394
_diffrn_reflns_theta_min 4.881
_exptl_absorpt_coefficient_mu 4.220
_exptl_absorpt_correction_T_max 0.7535
_exptl_absorpt_correction_T_min 0.5594
_exptl_absorpt_correction_type multi-scan
_exptl_absorpt_process_details 'SADABS;Universitat Gottingen,1997'
_exptl_crystal_colour colorless
_exptl_crystal_density_diffrn 1.711
_exptl_crystal_density_method 'not measured'
_exptl_crystal_description 'hexagonal plates'
_exptl_crystal_F_000 756
_exptl_crystal_size_max 0.15
_exptl_crystal_size_mid 0.06
_exptl_crystal_size_min 0.05
_platon_squeeze_details
;
;
_refine_diff_density_max 1.311
_refine_diff_density_min -1.051
_refine_diff_density_rms 0.170
_refine_ls_extinction_method none
_refine_ls_goodness_of_fit_ref 1.162
_refine_ls_hydrogen_treatment constr
_refine_ls_matrix_type full
_refine_ls_number_parameters 182
_refine_ls_number_reflns 2952
_refine_ls_number_restraints 0
_refine_ls_restrained_S_all 1.162
_refine_ls_R_factor_all 0.0979
_refine_ls_R_factor_gt 0.0896
_refine_ls_shift/su_max 0.000
_refine_ls_shift/su_mean 0.000
_refine_ls_structure_factor_coef Fsqd
_refine_ls_weighting_details 'w=1/[\s^2^(Fo^2^)+(0.0001P)^2^+25.3521P] where P=(Fo^2^+2Fc^2^)/3'
_refine_ls_weighting_scheme calc
_refine_ls_wR_factor_gt 0.1814
_refine_ls_wR_factor_ref 0.1852
_reflns_Friedel_coverage 0.000
_reflns_number_gt 2649
_reflns_number_total 2952
_reflns_threshold_expression 'I > 2\s(I)'
_cod_data_source_file c5cc08172f2.cif
_cod_data_source_block trial1_a_EtOH_squeezed
_cod_database_code 7118590
_shelx_space_group_comment
;
The symmetry employed for this shelxl refinement is uniquely defined
by the following loop, which should always be used as a source of
symmetry information in preference to the above space-group names.
They are only intended as comments.
;
_shelxl_version_number 2014/6

loop_
_space_group_symop_operation_xyz
'x, y, z'
'-x+1/2, y+1/2, -z+1/2'
'-x, -y, -z'
'x-1/2, -y-1/2, z-1/2'

loop_
_atom_site_label
_atom_site_type_symbol
_atom_site_fract_x
_atom_site_fract_y
_atom_site_fract_z
_atom_site_U_iso_or_equiv
_atom_site_adp_type
_atom_site_occupancy
_atom_site_site_symmetry_order
_atom_site_calc_flag
_atom_site_refinement_flags_posn
_atom_site_refinement_flags_adp
_atom_site_refinement_flags_occupancy
_atom_site_disorder_assembly
_atom_site_disorder_group
Zn1 Zn 0.55746(14) 0.51982(7) 0.36378(8) 0.0266(3) Uani 1 1 d . . . . .
Zn2 Zn -0.09022(14) 0.59433(7) 0.06512(8) 0.0258(3) Uani 1 1 d . . . . .
N1 N 0.5706(10) 0.3962(5) 0.4511(6) 0.0322(17) Uani 1 1 d . . . . .
O4 O 0.8487(11) 0.6459(5) 0.2052(7) 0.057(2) Uani 1 1 d . . . . .
N7 N 0.1266(9) 0.5458(5) 0.1241(5) 0.0311(17) Uani 1 1 d . . . . .
N6 N 0.1776(9) 0.4587(5) 0.0910(6) 0.0296(16) Uani 1 1 d . . . . .
O2 O 0.7116(9) 0.6102(5) 0.3242(6) 0.0470(18) Uani 1 1 d . . . . .
N2 N 0.4966(9) 0.3749(5) 0.5345(6) 0.0311(17) Uani 1 1 d . . . . .
N3 N 0.5688(11) 0.2374(5) 0.4716(6) 0.038(2) Uani 1 1 d . . . . .
O3 O 0.8019(11) 0.4707(5) 0.1198(6) 0.056(2) Uani 1 1 d . . . . .
O1 O 0.6735(11) 0.4342(5) 0.2461(6) 0.057(2) Uani 1 1 d . . . . .
N5 N 0.3562(10) 0.5128(6) 0.2379(6) 0.042(2) Uani 1 1 d . . . . .
C2 C 0.7652(12) 0.5902(6) 0.2449(8) 0.034(2) Uani 1 1 d . . . . .
N4 N 0.4436(13) 0.2311(5) 0.6174(7) 0.055(3) Uani 1 1 d . . . . .
H4A H 0.4039 0.2625 0.6648 0.066 Uiso 1 1 calc R U . . .
H4B H 0.4477 0.1677 0.6190 0.066 Uiso 1 1 calc R U . . .
C3 C 0.6102(14) 0.3128(6) 0.4167(8) 0.041(3) Uani 1 1 d . . . . .
H3 H 0.6622 0.3061 0.3597 0.049 Uiso 1 1 calc R U . . .
C5 C 0.2365(11) 0.5750(7) 0.2122(7) 0.035(2) Uani 1 1 d . . . . .
C4 C 0.4982(11) 0.2801(6) 0.5425(7) 0.0296(19) Uani 1 1 d . . . . .
C1 C 0.7449(12) 0.4897(7) 0.1993(7) 0.037(2) Uani 1 1 d . . . . .
C6 C 0.3149(12) 0.4419(7) 0.1597(7) 0.038(2) Uani 1 1 d . . . . .
N8 N 0.4069(19) 0.3544(11) 0.1497(13) 0.033(4) Uiso 0.483(16) 1 d . . P A 1
H8A H 0.3700 0.3119 0.0966 0.040 Uiso 0.483(16) 1 calc R U P A 1
H8B H 0.4980 0.3453 0.1968 0.040 Uiso 0.483(16) 1 calc R U P A 1
N9 N 0.220(2) 0.6638(13) 0.2670(15) 0.052(5) Uiso 0.517(16) 1 d . . P A 2
H9A H 0.1366 0.6993 0.2423 0.063 Uiso 0.517(16) 1 calc R U P A 2
H9B H 0.2931 0.6829 0.3254 0.063 Uiso 0.517(16) 1 calc R U P A 2

loop_
_atom_site_aniso_label
_atom_site_aniso_U_11
_atom_site_aniso_U_22
_atom_site_aniso_U_33
_atom_site_aniso_U_23
_atom_site_aniso_U_13
_atom_site_aniso_U_12
Zn1 0.0427(7) 0.0182(5) 0.0205(5) 0.0009(4) 0.0110(5) -0.0011(5)
Zn2 0.0440(7) 0.0160(5) 0.0179(5) -0.0011(4) 0.0090(5) -0.0009(5)
N1 0.055(5) 0.016(3) 0.031(4) 0.004(3) 0.022(4) 0.003(3)
O4 0.103(7) 0.023(3) 0.070(5) -0.003(3) 0.066(5) -0.004(4)
N7 0.048(5) 0.023(3) 0.019(3) -0.005(3) 0.004(3) -0.003(3)
N6 0.040(5) 0.022(3) 0.027(3) 0.000(3) 0.008(3) -0.002(3)
O2 0.065(5) 0.031(3) 0.060(4) -0.012(3) 0.043(4) -0.015(3)
N2 0.051(5) 0.021(3) 0.025(3) 0.001(3) 0.015(3) 0.004(3)
N3 0.077(6) 0.017(3) 0.027(4) 0.000(3) 0.025(4) -0.004(4)
O3 0.111(7) 0.024(3) 0.048(4) -0.010(3) 0.050(5) -0.014(4)
O1 0.109(7) 0.028(3) 0.053(4) -0.003(3) 0.052(5) -0.013(4)
N5 0.053(5) 0.043(5) 0.024(4) -0.003(3) -0.001(4) -0.018(4)
C2 0.044(6) 0.030(5) 0.033(4) 0.000(4) 0.017(4) 0.003(4)
N4 0.116(9) 0.018(4) 0.051(5) 0.003(3) 0.055(6) 0.008(4)
C3 0.080(8) 0.015(4) 0.036(5) -0.004(3) 0.030(5) -0.006(4)
C5 0.035(5) 0.036(5) 0.028(4) 0.000(4) 0.000(4) 0.000(4)
C4 0.036(5) 0.025(4) 0.030(4) 0.002(3) 0.012(4) 0.002(4)
C1 0.050(6) 0.034(5) 0.029(4) 0.001(4) 0.016(4) -0.006(4)
C6 0.042(6) 0.049(6) 0.018(4) 0.003(4) 0.000(4) -0.016(5)

loop_
_atom_type_symbol
_atom_type_description
_atom_type_scat_dispersion_real
_atom_type_scat_dispersion_imag
_atom_type_scat_source
C C 0.0181 0.0091 'International Tables Vol C Tables 4.2.6.8 and 6.1.1.4'
H H 0.0000 0.0000 'International Tables Vol C Tables 4.2.6.8 and 6.1.1.4'
N N 0.0311 0.0180 'International Tables Vol C Tables 4.2.6.8 and 6.1.1.4'
O O 0.0492 0.0322 'International Tables Vol C Tables 4.2.6.8 and 6.1.1.4'
Zn Zn -1.5491 0.6778 'International Tables Vol C Tables 4.2.6.8 and 6.1.1.4'

loop_
_geom_angle_atom_site_label_1
_geom_angle_atom_site_label_2
_geom_angle_atom_site_label_3
_geom_angle
_geom_angle_site_symmetry_1
_geom_angle_site_symmetry_3
N1 Zn1 O2 135.4(3) . .
N1 Zn1 N5 106.4(3) . .
O2 Zn1 N5 111.4(3) . .
N1 Zn1 N2 105.2(3) . 3_666
O2 Zn1 N2 89.9(3) . 3_666
N5 Zn1 N2 101.3(3) . 3_666
N1 Zn1 O1 86.1(3) . .
O2 Zn1 O1 73.4(3) . .
N5 Zn1 O1 87.1(3) . .
N2 Zn1 O1 163.2(3) 3_666 .
N7 Zn2 N6 108.6(3) . 3_565
N7 Zn2 N3 105.4(3) . 2
N6 Zn2 N3 100.0(3) 3_565 2
N7 Zn2 O4 104.8(3) . 1_455
N6 Zn2 O4 143.3(3) 3_565 1_455
N3 Zn2 O4 85.1(3) 2 1_455
N7 Zn2 O3 95.3(3) . 1_455
N6 Zn2 O3 85.4(3) 3_565 1_455
N3 Zn2 O3 155.4(3) 2 1_455
O4 Zn2 O3 76.8(2) 1_455 1_455
C3 N1 N2 106.1(7) . .
C3 N1 Zn1 123.9(6) . .
N2 N1 Zn1 127.2(5) . .
C2 O4 Zn2 115.5(6) . 1_655
C5 N7 N6 106.0(7) . .
C5 N7 Zn2 129.6(6) . .
N6 N7 Zn2 123.1(5) . .
C6 N6 N7 106.7(7) . .
C6 N6 Zn2 127.7(6) . 3_565
N7 N6 Zn2 121.5(5) . 3_565
C2 O2 Zn1 119.4(6) . .
C4 N2 N1 105.5(7) . .
C4 N2 Zn1 131.0(6) . 3_666
N1 N2 Zn1 122.4(5) . 3_666
C4 N3 C3 103.2(7) . .
C4 N3 Zn2 131.0(6) . 2_545
C3 N3 Zn2 125.4(6) . 2_545
C1 O3 Zn2 113.0(6) . 1_655
C1 O1 Zn1 110.5(6) . .
C5 N5 C6 104.1(8) . .
C5 N5 Zn1 129.5(6) . .
C6 N5 Zn1 126.5(7) . .
O2 C2 O4 124.7(8) . .
O2 C2 C1 118.4(8) . .
O4 C2 C1 116.5(8) . .
C4 N4 H4A 120.0 . .
C4 N4 H4B 120.0 . .
H4A N4 H4B 120.0 . .
N1 C3 N3 112.5(8) . .
N1 C3 H3 123.8 . .
N3 C3 H3 123.8 . .
N7 C5 N5 111.9(8) . .
N7 C5 N9 120.3(11) . .
N5 C5 N9 127.8(11) . .
N2 C4 N4 123.9(8) . .
N2 C4 N3 112.7(8) . .
N4 C4 N3 123.3(8) . .
O1 C1 O3 127.4(9) . .
O1 C1 C2 115.2(8) . .
O3 C1 C2 117.3(8) . .
N6 C6 N5 111.3(9) . .
N6 C6 N8 122.2(9) . .
N5 C6 N8 126.5(10) . .
C6 N8 H8A 120.0 . .
C6 N8 H8B 120.0 . .
H8A N8 H8B 120.0 . .
C5 N9 H9A 120.0 . .
C5 N9 H9B 120.0 . .
H9A N9 H9B 120.0 . .

loop_
_geom_bond_atom_site_label_1
_geom_bond_atom_site_label_2
_geom_bond_distance
_geom_bond_site_symmetry_2
Zn1 N1 2.015(7) .
Zn1 O2 2.022(7) .
Zn1 N5 2.054(8) .
Zn1 N2 2.070(7) 3_666
Zn1 O1 2.331(7) .
Zn2 N7 2.006(8) .
Zn2 N6 2.026(7) 3_565
Zn2 N3 2.056(7) 2
Zn2 O4 2.083(7) 1_455
Zn2 O3 2.165(7) 1_455
N1 C3 1.314(11) .
N1 N2 1.401(10) .
O4 C2 1.263(11) .
O4 Zn2 2.083(7) 1_655
N7 C5 1.327(11) .
N7 N6 1.392(9) .
N6 C6 1.321(12) .
N6 Zn2 2.026(7) 3_565
O2 C2 1.236(11) .
N2 C4 1.318(11) .
N2 Zn1 2.070(7) 3_666
N3 C4 1.350(11) .
N3 C3 1.352(11) .
N3 Zn2 2.056(7) 2_545
O3 C1 1.253(11) .
O3 Zn2 2.165(7) 1_655
O1 C1 1.240(11) .
N5 C5 1.348(13) .
N5 C6 1.363(12) .
C2 C1 1.497(12) .
N4 C4 1.344(11) .
N4 H4A 0.8800 .
N4 H4B 0.8800 .
C3 H3 0.9500 .
C5 N9 1.434(19) .
C6 N8 1.491(18) .
N8 H8A 0.8800 .
N8 H8B 0.8800 .
N9 H9A 0.8800 .
N9 H9B 0.8800 .

loop_
_platon_squeeze_void_nr
_platon_squeeze_void_average_x
_platon_squeeze_void_average_y
_platon_squeeze_void_average_z
_platon_squeeze_void_volume
_platon_squeeze_void_count_electrons
_platon_squeeze_void_content
1 0.000 0.500 0.500 208 59 ' '
2 0.500 1.000 0.000 208 59 ' '
